data_7220052
loop_
_publ_author_name
'Ba, Junjun'
'Du, Shizhen'
'Yue, Erlin'
'Hu, Xinquan'
'Flisak, Zygmunt'
'Sun, Wen Hua'

_publ_section_title
;
 Constrained formation of
 2-(1-(arylimino)ethyl)-7-arylimino-6,6-dimethylcyclopentapyridines and
 their cobalt(II) chloride com-plexes: synthesis, characterization and
 ethylene polymerization
;
_journal_name_full 'RSC Adv.'
_journal_paper_doi 10.1039/C5RA04722F
_journal_year 2015
_chemical_formula_sum 'C32 H39 Cl2 Co N3 O0'
_chemical_formula_weight 595.49
_chemical_name_systematic
; 
 ? 
;
_space_group_IT_number 2
_symmetry_cell_setting triclinic
_symmetry_space_group_name_Hall '-P 1'
_symmetry_space_group_name_H-M 'P -1'
_atom_sites_solution_hydrogens geom
_atom_sites_solution_primary direct
_atom_sites_solution_secondary difmap
_audit_creation_method SHELXL-97
_audit_update_record
;
2015-03-16 deposited with the CCDC.
2015-03-31 downloaded from the CCDC.
;
_cell_angle_alpha 99.470(3)
_cell_angle_beta 110.249(2)
_cell_angle_gamma 98.841(3)
_cell_formula_units_Z 6
_cell_length_a 15.556(4)
_cell_length_b 16.925(4)
_cell_length_c 20.273(6)
_cell_measurement_temperature 173(2)
_cell_volume 4810(2)
_computing_cell_refinement 'CrystalClear (Rigaku Inc., 2007)'
_computing_data_collection 'CrystalClear (Rigaku Inc., 2007)'
_computing_data_reduction 'CrystalClear (Rigaku Inc., 2007)'
_computing_molecular_graphics 'XP in Siemens SHELXTL (Sheldrick, 1994)'
_computing_publication_material 'SHELX97 (Sheldrick, 1997)'
_computing_structure_refinement 'SHELXL-97 (Sheldrick, 1997)'
_computing_structure_solution 'SHELXS-97 (Sheldrick, 1990)'
_diffrn_ambient_temperature 173(2)
_diffrn_measured_fraction_theta_full 0.990
_diffrn_measured_fraction_theta_max 0.990
_diffrn_measurement_device_type 'Saturn724+ CCD'
_diffrn_measurement_method '\w scans at fixed \c = 45\%'
_diffrn_radiation_monochromator graphite
_diffrn_radiation_source 'sealed tube'
_diffrn_radiation_type MoK\a
_diffrn_radiation_wavelength 0.71073
_diffrn_reflns_av_R_equivalents 0.0141
_diffrn_reflns_av_sigmaI/netI 0.0583
_diffrn_reflns_limit_h_max 20
_diffrn_reflns_limit_h_min -18
_diffrn_reflns_limit_k_max 21
_diffrn_reflns_limit_k_min -21
_diffrn_reflns_limit_l_max 26
_diffrn_reflns_limit_l_min -26
_diffrn_reflns_number 43098
_diffrn_reflns_theta_full 27.49
_diffrn_reflns_theta_max 27.49
_diffrn_reflns_theta_min 1.10
_exptl_absorpt_coefficient_mu 0.726
_exptl_absorpt_correction_T_max 0.9008
_exptl_absorpt_correction_T_min 0.7736
_exptl_absorpt_correction_type multi-scan
_exptl_crystal_colour green
_exptl_crystal_density_diffrn 1.233
_exptl_crystal_density_method 'not measured'
_exptl_crystal_description block
_exptl_crystal_F_000 1878
_exptl_crystal_size_max 0.37
_exptl_crystal_size_mid 0.36
_exptl_crystal_size_min 0.15
_platon_squeeze_details ' ?'
_refine_diff_density_max 0.566
_refine_diff_density_min -0.495
_refine_diff_density_rms 0.090
_refine_ls_extinction_method none
_refine_ls_goodness_of_fit_ref 1.041
_refine_ls_hydrogen_treatment mixed
_refine_ls_matrix_type full
_refine_ls_number_parameters 1027
_refine_ls_number_reflns 21832
_refine_ls_number_restraints 0
_refine_ls_restrained_S_all 1.041
_refine_ls_R_factor_all 0.0686
_refine_ls_R_factor_gt 0.0593
_refine_ls_shift/su_max 0.001
_refine_ls_shift/su_mean 0.000
_refine_ls_structure_factor_coef Fsqd
_refine_ls_weighting_details 'calc w=1/[\s^2^(Fo^2^)+(0.0823P)^2^+0.0000P] where P=(Fo^2^+2Fc^2^)/3'
_refine_ls_weighting_scheme calc
_refine_ls_wR_factor_gt 0.1502
_refine_ls_wR_factor_ref 0.1537
_reflns_number_gt 16366
_reflns_number_total 21832
_reflns_threshold_expression >2sigma(I)
_cod_data_source_file c5ra04722f2.cif
_cod_data_source_block Co2
_cod_original_sg_symbol_H-M P-1
_cod_database_code 7220052

loop_
_symmetry_equiv_pos_as_xyz
'x, y, z'
'-x, -y, -z'

loop_
_atom_site_label
_atom_site_type_symbol
_atom_site_fract_x
_atom_site_fract_y
_atom_site_fract_z
_atom_site_U_iso_or_equiv
_atom_site_adp_type
_atom_site_occupancy
_atom_site_symmetry_multiplicity
_atom_site_calc_flag
_atom_site_refinement_flags
C13 C 0.34897(17) 1.02536(14) 0.88190(13) 0.0336(5) Uani 1 1 d .
C14 C 0.28410(17) 1.01256(15) 0.91728(12) 0.0345(5) Uani 1 1 d .
C15 C 0.27786(19) 1.07686(18) 0.96427(14) 0.0437(6) Uani 1 1 d .
H15A H 0.2328 1.0691 0.9859 0.052 Uiso 1 1 calc R
C16 C 0.3391(2) 1.15617(17) 0.98123(14) 0.0481(7) Uani 1 1 d .
H16A H 0.3360 1.2007 1.0150 0.058 Uiso 1 1 calc R
C17 C 0.4029(2) 1.16723(16) 0.94777(15) 0.0461(7) Uani 1 1 d .
H17A H 0.4425 1.2201 0.9583 0.055 Uiso 1 1 calc R
C18 C 0.41016(19) 1.10197(15) 0.89872(13) 0.0389(6) Uani 1 1 d .
C21 C 0.22364(19) 0.92541(17) 0.89954(15) 0.0448(6) Uani 1 1 d .
H21A H 0.2025 0.9015 0.8470 0.054 Uiso 1 1 calc R
H21B H 0.2632 0.8910 0.9254 0.054 Uiso 1 1 calc R
C22 C 0.1376(2) 0.9212(2) 0.91956(19) 0.0617(9) Uani 1 1 d .
H22A H 0.1023 0.8640 0.9061 0.093 Uiso 1 1 calc R
H22B H 0.0973 0.9544 0.8937 0.093 Uiso 1 1 calc R
H22C H 0.1577 0.9427 0.9718 0.093 Uiso 1 1 calc R
C19 C 0.4832(2) 1.11969(18) 0.86735(16) 0.0522(7) Uani 1 1 d .
H19A H 0.4805 1.1720 0.8518 0.063 Uiso 1 1 calc R
H19B H 0.4693 1.0754 0.8241 0.063 Uiso 1 1 calc R
C20 C 0.5816(2) 1.1259(2) 0.92191(18) 0.0672(10) Uani 1 1 d .
H20A H 0.6275 1.1367 0.8995 0.101 Uiso 1 1 calc R
H20B H 0.5845 1.0741 0.9372 0.101 Uiso 1 1 calc R
H20C H 0.5963 1.1709 0.9641 0.101 Uiso 1 1 calc R
C12 C 0.45651(19) 0.89768(16) 0.90696(13) 0.0411(6) Uani 1 1 d .
H12A H 0.4584 0.9427 0.9451 0.062 Uiso 1 1 calc R
H12B H 0.5200 0.9001 0.9074 0.062 Uiso 1 1 calc R
H12C H 0.4328 0.8449 0.9156 0.062 Uiso 1 1 calc R
C11 C 0.39198(16) 0.90612(13) 0.83401(13) 0.0298(5) Uani 1 1 d .
C1 C 0.37731(15) 0.84558(12) 0.76787(12) 0.0268(4) Uani 1 1 d .
C2 C 0.42232(16) 0.77849(14) 0.76583(13) 0.0317(5) Uani 1 1 d .
H2A H 0.4664 0.7709 0.8090 0.038 Uiso 1 1 calc R
C3 C 0.40117(17) 0.72453(14) 0.70033(14) 0.0344(5) Uani 1 1 d .
H3A H 0.4299 0.6790 0.6983 0.041 Uiso 1 1 calc R
C8 C 0.33738(18) 0.73733(15) 0.63734(14) 0.0352(5) Uani 1 1 d .
C4 C 0.2992(2) 0.69431(16) 0.55803(14) 0.0435(6) Uani 1 1 d .
H4A H 0.2672 0.6365 0.5507 0.052 Uiso 1 1 calc R
H4B H 0.3511 0.6947 0.5403 0.052 Uiso 1 1 calc R
C5 C 0.22660(19) 0.74288(16) 0.51540(13) 0.0388(6) Uani 1 1 d .
C6 C 0.23313(18) 0.81529(14) 0.57648(13) 0.0337(5) Uani 1 1 d .
C7 C 0.29787(16) 0.80559(13) 0.64412(12) 0.0290(5) Uani 1 1 d .
C10 C 0.2555(2) 0.77228(18) 0.45801(15) 0.0489(7) Uani 1 1 d .
H10A H 0.2105 0.8023 0.4325 0.073 Uiso 1 1 calc R
H10B H 0.2564 0.7248 0.4235 0.073 Uiso 1 1 calc R
H10C H 0.3185 0.8088 0.4809 0.073 Uiso 1 1 calc R
C9 C 0.1275(2) 0.69035(18) 0.48056(17) 0.0542(7) Uani 1 1 d .
H9A H 0.0850 0.7222 0.4550 0.081 Uiso 1 1 calc R
H9B H 0.1077 0.6733 0.5179 0.081 Uiso 1 1 calc R
H9C H 0.1258 0.6415 0.4461 0.081 Uiso 1 1 calc R
C23 C 0.1326(2) 0.89813(16) 0.51728(14) 0.0440(6) Uani 1 1 d .
C24 C 0.1701(2) 0.94977(18) 0.48367(16) 0.0556(8) Uani 1 1 d .
C25 C 0.1035(3) 0.9711(2) 0.42282(18) 0.0659(10) Uani 1 1 d .
H25A H 0.1252 1.0047 0.3961 0.079 Uiso 1 1 calc R
C26 C 0.0115(3) 0.9432(2) 0.40465(19) 0.0733(11) Uani 1 1 d .
H26A H -0.0316 0.9591 0.3658 0.088 Uiso 1 1 calc R
C27 C -0.0231(3) 0.8924(2) 0.43999(19) 0.0720(11) Uani 1 1 d .
H27A H -0.0891 0.8725 0.4243 0.086 Uiso 1 1 calc R
C28 C 0.0358(2) 0.86968(19) 0.49745(16) 0.0561(8) Uani 1 1 d .
C31 C 0.2716(3) 0.9832(2) 0.50591(19) 0.0720(11) Uani 1 1 d .
H31A H 0.2941 0.9460 0.4757 0.086 Uiso 1 1 calc R
H31B H 0.3023 0.9784 0.5563 0.086 Uiso 1 1 calc R
C32 C 0.3101(3) 1.0714(2) 0.5034(2) 0.0783(12) Uani 1 1 d .
H32A H 0.3789 1.0827 0.5209 0.117 Uiso 1 1 calc R
H32B H 0.2912 1.1104 0.5341 0.117 Uiso 1 1 calc R
H32C H 0.2846 1.0775 0.4535 0.117 Uiso 1 1 calc R
C29 C -0.0059(2) 0.81405(19) 0.53841(17) 0.0532(7) Uani 1 1 d .
H29A H 0.0429 0.7864 0.5641 0.064 Uiso 1 1 calc R
H29B H -0.0196 0.8499 0.5755 0.064 Uiso 1 1 calc R
C30 C -0.0942(2) 0.7490(2) 0.4921(2) 0.0655(9) Uani 1 1 d .
H30A H -0.1146 0.7177 0.5227 0.098 Uiso 1 1 calc R
H30B H -0.0813 0.7117 0.4561 0.098 Uiso 1 1 calc R
H30C H -0.1439 0.7754 0.4674 0.098 Uiso 1 1 calc R
C45 C 0.62276(16) 0.45530(14) 0.84048(13) 0.0317(5) Uani 1 1 d .
C46 C 0.56807(19) 0.38299(16) 0.79133(15) 0.0421(6) Uani 1 1 d .
C47 C 0.5030(2) 0.33227(16) 0.80909(16) 0.0453(6) Uani 1 1 d .
H47A H 0.4632 0.2830 0.7756 0.054 Uiso 1 1 calc R
C48 C 0.4975(2) 0.35580(18) 0.87790(17) 0.0481(7) Uani 1 1 d .
H48A H 0.4540 0.3226 0.8910 0.058 Uiso 1 1 calc R
C49 C 0.55397(19) 0.42457(17) 0.92328(16) 0.0447(6) Uani 1 1 d .
H49A H 0.5490 0.4392 0.9689 0.054 Uiso 1 1 calc R
C50 C 0.62044(17) 0.47731(15) 0.90910(13) 0.0344(5) Uani 1 1 d .
C53 C 0.5734(2) 0.35550(17) 0.71830(17) 0.0491(7) Uani 1 1 d .
H53A H 0.5998 0.4046 0.7049 0.059 Uiso 1 1 calc R
H53B H 0.5086 0.3325 0.6821 0.059 Uiso 1 1 calc R
C54 C 0.6315(3) 0.2920(2) 0.71300(19) 0.0665(9) Uani 1 1 d .
H54A H 0.6305 0.2787 0.6638 0.100 Uiso 1 1 calc R
H54B H 0.6049 0.2421 0.7243 0.100 Uiso 1 1 calc R
H54C H 0.6965 0.3144 0.7474 0.100 Uiso 1 1 calc R
C51 C 0.68664(17) 0.55291(17) 0.96350(13) 0.0377(5) Uani 1 1 d .
H51A H 0.6977 0.5952 0.9371 0.045 Uiso 1 1 calc R
H51B H 0.7477 0.5389 0.9872 0.045 Uiso 1 1 calc R
C52 C 0.6547(2) 0.5912(2) 1.02294(17) 0.0581(8) Uani 1 1 d .
H52A H 0.7029 0.6398 1.0552 0.087 Uiso 1 1 calc R
H52B H 0.6456 0.5508 1.0509 0.087 Uiso 1 1 calc R
H52C H 0.5954 0.6073 1.0006 0.087 Uiso 1 1 calc R
C44 C 0.82206(18) 0.45463(16) 0.87571(15) 0.0379(6) Uani 1 1 d .
H44A H 0.7781 0.4151 0.8859 0.057 Uiso 1 1 calc R
H44B H 0.8710 0.4878 0.9213 0.057 Uiso 1 1 calc R
H44C H 0.8512 0.4249 0.8467 0.057 Uiso 1 1 calc R
C43 C 0.76975(16) 0.50994(13) 0.83457(12) 0.0278(5) Uani 1 1 d .
C33 C 0.82295(16) 0.57619(13) 0.81179(12) 0.0292(5) Uani 1 1 d .
C34 C 0.91739(17) 0.58480(16) 0.82189(14) 0.0365(5) Uani 1 1 d .
H34A H 0.9528 0.5496 0.8457 0.044 Uiso 1 1 calc R
C35 C 0.95939(18) 0.64529(16) 0.79678(15) 0.0406(6) Uani 1 1 d .
H35A H 1.0232 0.6507 0.8018 0.049 Uiso 1 1 calc R
C40 C 0.90740(19) 0.69755(17) 0.76440(16) 0.0432(6) Uani 1 1 d .
C36 C 0.9291(2) 0.76547(18) 0.73004(18) 0.0499(7) Uani 1 1 d .
H36A H 0.9359 0.7435 0.6842 0.060 Uiso 1 1 calc R
H36B H 0.9880 0.8054 0.7628 0.060 Uiso 1 1 calc R
C37 C 0.84274(19) 0.80730(16) 0.71551(16) 0.0425(6) Uani 1 1 d .
C39 C 0.81446(16) 0.68595(14) 0.75949(12) 0.0308(5) Uani 1 1 d .
C38 C 0.76864(17) 0.74887(14) 0.72892(12) 0.0322(5) Uani 1 1 d .
C41 C 0.8777(2) 0.88705(18) 0.7748(2) 0.0602(9) Uani 1 1 d .
H41A H 0.8269 0.9164 0.7690 0.090 Uiso 1 1 calc R
H41B H 0.9314 0.9219 0.7708 0.090 Uiso 1 1 calc R
H41C H 0.8972 0.8739 0.8223 0.090 Uiso 1 1 calc R
C42 C 0.8131(2) 0.8261(2) 0.64305(19) 0.0668(10) Uani 1 1 d .
H42A H 0.7591 0.8517 0.6355 0.100 Uiso 1 1 calc R
H42B H 0.7952 0.7751 0.6058 0.100 Uiso 1 1 calc R
H42C H 0.8653 0.8639 0.6401 0.100 Uiso 1 1 calc R
C55 C 0.63149(19) 0.80436(17) 0.69435(17) 0.0443(6) Uani 1 1 d .
C56 C 0.6298(2) 0.87063(16) 0.74455(19) 0.0534(8) Uani 1 1 d .
C57 C 0.5737(2) 0.9250(2) 0.7209(2) 0.0603(9) Uani 1 1 d .
H57A H 0.5723 0.9706 0.7545 0.072 Uiso 1 1 calc R
C58 C 0.5191(2) 0.9119(2) 0.6468(2) 0.0711(10) Uani 1 1 d .
H58A H 0.4805 0.9486 0.6305 0.085 Uiso 1 1 calc R
C59 C 0.5211(2) 0.8462(2) 0.5975(2) 0.0670(11) Uani 1 1 d .
H59A H 0.4841 0.8380 0.5475 0.080 Uiso 1 1 calc R
C60 C 0.5775(2) 0.7914(2) 0.62076(18) 0.0555(8) Uani 1 1 d .
C63 C 0.6830(3) 0.88148(19) 0.82324(19) 0.0595(8) Uani 1 1 d .
H63A H 0.7271 0.8444 0.8295 0.071 Uiso 1 1 calc R
H63B H 0.6379 0.8635 0.8453 0.071 Uiso 1 1 calc R
C64 C 0.7395(3) 0.9694(2) 0.8656(2) 0.0853(12) Uani 1 1 d .
H64A H 0.7723 0.9695 0.9166 0.128 Uiso 1 1 calc R
H64B H 0.6966 1.0066 0.8620 0.128 Uiso 1 1 calc R
H64C H 0.7857 0.9878 0.8453 0.128 Uiso 1 1 calc R
C61 C 0.5732(2) 0.7127(2) 0.56958(17) 0.0567(8) Uani 1 1 d .
H61A H 0.6382 0.7046 0.5818 0.068 Uiso 1 1 calc R
H61B H 0.5368 0.6661 0.5797 0.068 Uiso 1 1 calc R
C62 C 0.5311(3) 0.7073(2) 0.48908(18) 0.0730(11) Uani 1 1 d .
H62A H 0.5338 0.6545 0.4626 0.110 Uiso 1 1 calc R
H62B H 0.5667 0.7523 0.4775 0.110 Uiso 1 1 calc R
H62C H 0.4654 0.7118 0.4751 0.110 Uiso 1 1 calc R
C77 C -0.04496(17) 0.23927(14) 0.86139(13) 0.0322(5) Uani 1 1 d .
C78 C -0.01458(18) 0.25972(17) 0.93821(14) 0.0414(6) Uani 1 1 d .
C79 C -0.0799(2) 0.24854(19) 0.96982(16) 0.0501(7) Uani 1 1 d .
H79A H -0.0605 0.2644 1.0209 0.060 Uiso 1 1 calc R
C80 C -0.1728(2) 0.2146(2) 0.92740(17) 0.0617(9) Uani 1 1 d .
H80A H -0.2177 0.2072 0.9492 0.074 Uiso 1 1 calc R
C81 C -0.2018(2) 0.1907(2) 0.85248(17) 0.0538(8) Uani 1 1 d .
H81A H -0.2662 0.1657 0.8241 0.065 Uiso 1 1 calc R
C82 C -0.13934(19) 0.20254(16) 0.81821(13) 0.0401(6) Uani 1 1 d .
C85 C 0.08793(18) 0.29543(19) 0.98751(14) 0.0465(7) Uani 1 1 d .
H85A H 0.0928 0.3473 1.0208 0.056 Uiso 1 1 calc R
H85B H 0.1246 0.3086 0.9578 0.056 Uiso 1 1 calc R
C86 C 0.1301(2) 0.2364(2) 1.0317(2) 0.0658(9) Uani 1 1 d .
H86A H 0.1959 0.2620 1.0628 0.099 Uiso 1 1 calc R
H86B H 0.1270 0.1856 0.9990 0.099 Uiso 1 1 calc R
H86C H 0.0945 0.2237 1.0616 0.099 Uiso 1 1 calc R
C83 C -0.1708(2) 0.17525(19) 0.73606(14) 0.0567(9) Uani 1 1 d .
H83A H -0.1889 0.2222 0.7155 0.068 Uiso 1 1 calc R
H83B H -0.1154 0.1648 0.7256 0.068 Uiso 1 1 calc R
C84 C -0.2482(3) 0.1028(2) 0.69669(19) 0.0857(14) Uani 1 1 d .
H84A H -0.2607 0.0932 0.6449 0.129 Uiso 1 1 calc R
H84B H -0.3049 0.1121 0.7047 0.129 Uiso 1 1 calc R
H84C H -0.2309 0.0546 0.7142 0.129 Uiso 1 1 calc R
C76 C 0.0628(2) 0.12537(16) 0.82390(17) 0.0474(7) Uani 1 1 d .
H76A H 0.0167 0.1126 0.8458 0.071 Uiso 1 1 calc R
H76B H 0.1247 0.1211 0.8560 0.071 Uiso 1 1 calc R
H76C H 0.0435 0.0864 0.7771 0.071 Uiso 1 1 calc R
C75 C 0.06796(18) 0.21273(15) 0.81271(12) 0.0340(5) Uani 1 1 d .
C65 C 0.13394(16) 0.24567(14) 0.77971(12) 0.0306(5) Uani 1 1 d .
C66 C 0.19151(19) 0.20210(17) 0.75471(15) 0.0425(6) Uani 1 1 d .
H66A H 0.1918 0.1472 0.7595 0.051 Uiso 1 1 calc R
C67 C 0.24754(18) 0.23958(15) 0.72321(15) 0.0396(6) Uani 1 1 d .
H67A H 0.2859 0.2107 0.7057 0.048 Uiso 1 1 calc R
C72 C 0.24660(17) 0.31978(14) 0.71775(14) 0.0343(5) Uani 1 1 d .
C68 C 0.2944(2) 0.37687(16) 0.68422(17) 0.0448(6) Uani 1 1 d .
H68A H 0.2655 0.3593 0.6308 0.054 Uiso 1 1 calc R
H68B H 0.3623 0.3773 0.7002 0.054 Uiso 1 1 calc R
C69 C 0.27962(17) 0.46362(15) 0.71103(13) 0.0351(5) Uani 1 1 d .
C70 C 0.19926(16) 0.44351(15) 0.73686(13) 0.0322(5) Uani 1 1 d .
C71 C 0.18938(16) 0.35800(14) 0.74309(12) 0.0288(5) Uani 1 1 d .
C74 C 0.36637(17) 0.51459(17) 0.77479(16) 0.0451(6) Uani 1 1 d .
H74A H 0.3553 0.5685 0.7910 0.068 Uiso 1 1 calc R
H74B H 0.4203 0.5218 0.7601 0.068 Uiso 1 1 calc R
H74C H 0.3796 0.4863 0.8144 0.068 Uiso 1 1 calc R
C73 C 0.2588(2) 0.50840(19) 0.64895(16) 0.0478(7) Uani 1 1 d .
H73A H 0.2491 0.5628 0.6657 0.072 Uiso 1 1 calc R
H73B H 0.2019 0.4762 0.6081 0.072 Uiso 1 1 calc R
H73C H 0.3121 0.5147 0.6335 0.072 Uiso 1 1 calc R
C87 C 0.15180(16) 0.57002(14) 0.75216(13) 0.0313(5) Uani 1 1 d .
C92 C 0.08954(16) 0.58756(15) 0.68859(14) 0.0334(5) Uani 1 1 d .
C91 C 0.09566(18) 0.66988(15) 0.68584(16) 0.0410(6) Uani 1 1 d .
H91A H 0.0572 0.6828 0.6430 0.049 Uiso 1 1 calc R
C90 C 0.15597(19) 0.73349(16) 0.74350(18) 0.0475(7) Uani 1 1 d .
H90A H 0.1587 0.7891 0.7403 0.057 Uiso 1 1 calc R
C89 C 0.21217(19) 0.71446(16) 0.80577(19) 0.0489(7) Uani 1 1 d .
H89A H 0.2540 0.7579 0.8452 0.059 Uiso 1 1 calc R
C88 C 0.20918(18) 0.63286(15) 0.81249(15) 0.0400(6) Uani 1 1 d .
C93 C 0.02073(18) 0.51747(15) 0.62671(13) 0.0384(6) Uani 1 1 d .
H93A H 0.0572 0.4849 0.6063 0.046 Uiso 1 1 calc R
H93B H -0.0147 0.4809 0.6466 0.046 Uiso 1 1 calc R
C94 C -0.0490(2) 0.54332(19) 0.56609(17) 0.0536(8) Uani 1 1 d .
H94A H -0.0902 0.4944 0.5290 0.080 Uiso 1 1 calc R
H94B H -0.0151 0.5782 0.5447 0.080 Uiso 1 1 calc R
H94C H -0.0870 0.5742 0.5852 0.080 Uiso 1 1 calc R
C95 C 0.26592(19) 0.61609(17) 0.88409(15) 0.0445(6) Uani 1 1 d .
H95A H 0.3336 0.6329 0.8933 0.053 Uiso 1 1 calc R
H95B H 0.2509 0.5561 0.8805 0.053 Uiso 1 1 calc R
C96 C 0.2482(2) 0.6604(2) 0.94823(17) 0.0593(8) Uani 1 1 d .
H96A H 0.2871 0.6467 0.9925 0.089 Uiso 1 1 calc R
H96B H 0.1817 0.6431 0.9403 0.089 Uiso 1 1 calc R
H96C H 0.2645 0.7199 0.9532 0.089 Uiso 1 1 calc R
Cl1 Cl 0.11748(5) 0.94812(4) 0.72225(4) 0.04428(15) Uani 1 1 d .
Cl2 Cl 0.32937(5) 1.06723(4) 0.69097(4) 0.04742(16) Uani 1 1 d .
Cl3 Cl 0.59056(4) 0.68032(4) 0.84868(3) 0.03995(14) Uani 1 1 d .
Cl4 Cl 0.51920(5) 0.54638(4) 0.66052(3) 0.04121(15) Uani 1 1 d .
Cl5 Cl 0.08124(4) 0.46802(4) 0.91013(3) 0.03930(14) Uani 1 1 d .
Cl6 Cl -0.09594(4) 0.38217(4) 0.72023(3) 0.03990(14) Uani 1 1 d .
Co1 Co 0.25291(3) 0.95240(2) 0.70495(2) 0.04186(10) Uani 1 1 d .
Co2 Co 0.63471(2) 0.60689(2) 0.768932(19) 0.03854(10) Uani 1 1 d .
Co3 Co 0.04197(2) 0.38005(2) 0.804133(18) 0.03735(9) Uani 1 1 d .
N3 N 0.34433(15) 0.96289(13) 0.82491(11) 0.0367(5) Uani 1 1 d .
N1 N 0.31651(16) 0.85731(13) 0.70657(12) 0.0389(5) Uani 1 1 d .
N2 N 0.19717(15) 0.87711(13) 0.58002(11) 0.0363(5) Uani 1 1 d .
N5 N 0.68248(14) 0.51140(12) 0.81943(10) 0.0309(4) Uani 1 1 d .
N4 N 0.77325(14) 0.62713(11) 0.78255(10) 0.0286(4) Uani 1 1 d .
N6 N 0.68329(15) 0.74536(13) 0.72084(12) 0.0394(5) Uani 1 1 d .
N8 N 0.01889(14) 0.26064(13) 0.82857(11) 0.0364(5) Uani 1 1 d .
N7 N 0.13385(15) 0.32483(13) 0.77376(11) 0.0364(5) Uani 1 1 d .
N9 N 0.14429(14) 0.48593(12) 0.75503(11) 0.0318(4) Uani 1 1 d .

loop_
_atom_site_aniso_label
_atom_site_aniso_U_11
_atom_site_aniso_U_22
_atom_site_aniso_U_33
_atom_site_aniso_U_23
_atom_site_aniso_U_13
_atom_site_aniso_U_12
C13 0.0407(13) 0.0314(12) 0.0334(12) 0.0107(9) 0.0159(10) 0.0143(10)
C14 0.0341(13) 0.0410(14) 0.0249(11) 0.0072(9) 0.0081(9) 0.0070(10)
C15 0.0401(14) 0.0592(17) 0.0293(12) 0.0049(11) 0.0087(10) 0.0210(12)
C16 0.0624(18) 0.0437(16) 0.0293(13) -0.0032(11) 0.0083(12) 0.0214(13)
C17 0.0658(19) 0.0296(13) 0.0381(14) 0.0059(10) 0.0142(13) 0.0129(12)
C18 0.0511(15) 0.0364(14) 0.0249(11) 0.0044(9) 0.0117(10) 0.0072(11)
C21 0.0442(15) 0.0498(16) 0.0368(14) 0.0167(12) 0.0116(11) 0.0023(12)
C22 0.0491(18) 0.063(2) 0.059(2) -0.0017(15) 0.0195(15) -0.0102(14)
C19 0.0653(19) 0.0400(16) 0.0451(16) 0.0050(12) 0.0223(14) -0.0035(13)
C20 0.060(2) 0.068(2) 0.0516(19) -0.0091(16) 0.0201(16) -0.0186(16)
C12 0.0436(15) 0.0444(15) 0.0297(12) 0.0105(10) 0.0037(11) 0.0163(11)
C11 0.0286(12) 0.0270(11) 0.0335(12) 0.0058(9) 0.0114(9) 0.0077(8)
C1 0.0297(11) 0.0197(10) 0.0298(11) 0.0047(8) 0.0097(9) 0.0075(8)
C2 0.0288(12) 0.0304(12) 0.0366(12) 0.0057(9) 0.0125(10) 0.0112(9)
C3 0.0406(13) 0.0264(12) 0.0445(14) 0.0098(10) 0.0228(11) 0.0144(9)
C8 0.0440(14) 0.0365(13) 0.0383(13) 0.0167(10) 0.0245(11) 0.0172(10)
C4 0.0675(18) 0.0359(14) 0.0420(14) 0.0097(11) 0.0351(14) 0.0198(12)
C5 0.0526(15) 0.0391(14) 0.0285(12) 0.0072(10) 0.0193(11) 0.0133(11)
C6 0.0469(14) 0.0281(12) 0.0313(12) 0.0146(9) 0.0169(10) 0.0109(10)
C7 0.0292(11) 0.0256(11) 0.0344(12) 0.0123(9) 0.0116(9) 0.0079(8)
C10 0.0690(19) 0.0496(17) 0.0380(14) 0.0157(12) 0.0277(14) 0.0188(14)
C9 0.0537(18) 0.0463(17) 0.0514(18) 0.0010(13) 0.0157(14) 0.0010(13)
C23 0.0511(16) 0.0368(14) 0.0365(14) 0.0115(11) 0.0028(12) 0.0186(11)
C24 0.073(2) 0.0427(16) 0.0383(15) 0.0132(12) 0.0039(14) 0.0136(14)
C25 0.091(3) 0.061(2) 0.0456(18) 0.0238(15) 0.0156(17) 0.0297(18)
C26 0.085(3) 0.076(2) 0.0435(18) 0.0152(17) -0.0010(17) 0.032(2)
C27 0.064(2) 0.068(2) 0.053(2) 0.0097(17) -0.0161(16) 0.0212(17)
C28 0.0569(19) 0.0545(18) 0.0384(15) 0.0026(13) -0.0032(13) 0.0192(14)
C31 0.096(3) 0.052(2) 0.0467(18) 0.0072(15) 0.0151(18) -0.0100(18)
C32 0.086(3) 0.060(2) 0.058(2) 0.0257(17) -0.0034(18) -0.0119(18)
C29 0.0500(17) 0.0546(18) 0.0495(17) 0.0082(13) 0.0089(13) 0.0244(14)
C30 0.054(2) 0.062(2) 0.070(2) 0.0053(17) 0.0139(17) 0.0168(15)
C45 0.0267(11) 0.0378(13) 0.0403(13) 0.0166(10) 0.0174(10) 0.0161(9)
C46 0.0432(15) 0.0361(14) 0.0508(16) 0.0104(11) 0.0236(12) 0.0062(11)
C47 0.0522(16) 0.0346(14) 0.0592(18) 0.0237(12) 0.0284(14) 0.0081(11)
C48 0.0503(16) 0.0457(16) 0.0619(19) 0.0267(14) 0.0296(14) 0.0155(12)
C49 0.0455(15) 0.0530(17) 0.0488(16) 0.0285(13) 0.0238(13) 0.0172(12)
C50 0.0357(13) 0.0431(14) 0.0338(12) 0.0236(10) 0.0150(10) 0.0160(10)
C53 0.0655(19) 0.0343(14) 0.0602(18) 0.0113(12) 0.0377(15) 0.0149(12)
C54 0.086(3) 0.059(2) 0.055(2) 0.0154(16) 0.0214(18) 0.0291(18)
C51 0.0319(13) 0.0564(16) 0.0339(13) 0.0141(11) 0.0180(10) 0.0186(11)
C52 0.063(2) 0.072(2) 0.0525(18) 0.0083(15) 0.0406(16) 0.0143(16)
C44 0.0420(14) 0.0420(14) 0.0497(15) 0.0258(12) 0.0292(12) 0.0228(11)
C43 0.0384(13) 0.0213(11) 0.0329(11) 0.0073(8) 0.0231(10) 0.0098(8)
C33 0.0332(12) 0.0271(11) 0.0286(11) 0.0078(8) 0.0125(9) 0.0075(9)
C34 0.0347(13) 0.0452(14) 0.0447(14) 0.0205(11) 0.0252(11) 0.0175(10)
C35 0.0331(13) 0.0432(15) 0.0532(16) 0.0228(12) 0.0193(11) 0.0116(10)
C40 0.0405(14) 0.0451(15) 0.0593(17) 0.0260(13) 0.0273(13) 0.0187(11)
C36 0.0500(17) 0.0579(18) 0.0644(19) 0.0352(15) 0.0351(15) 0.0229(13)
C37 0.0450(15) 0.0375(14) 0.0556(17) 0.0219(12) 0.0247(13) 0.0151(11)
C39 0.0360(12) 0.0338(12) 0.0274(11) 0.0113(9) 0.0144(9) 0.0119(9)
C38 0.0389(14) 0.0294(12) 0.0287(11) 0.0077(9) 0.0112(10) 0.0115(9)
C41 0.0538(19) 0.0374(16) 0.081(2) 0.0042(15) 0.0247(17) -0.0024(13)
C42 0.0527(19) 0.084(2) 0.071(2) 0.046(2) 0.0188(16) 0.0155(17)
C55 0.0386(14) 0.0438(15) 0.0636(18) 0.0305(13) 0.0227(13) 0.0198(11)
C56 0.0651(19) 0.0259(14) 0.076(2) 0.0191(13) 0.0309(17) 0.0134(12)
C57 0.0555(19) 0.0511(18) 0.092(3) 0.0241(17) 0.0405(19) 0.0236(14)
C58 0.054(2) 0.058(2) 0.098(3) 0.035(2) 0.0182(19) 0.0121(16)
C59 0.0457(18) 0.0484(19) 0.070(2) 0.0156(16) -0.0159(15) -0.0078(14)
C60 0.0337(15) 0.063(2) 0.0604(19) 0.0246(15) 0.0067(13) 0.0015(13)
C63 0.073(2) 0.0421(17) 0.076(2) 0.0138(15) 0.0413(18) 0.0162(14)
C64 0.106(3) 0.059(2) 0.088(3) 0.002(2) 0.044(3) 0.012(2)
C61 0.0564(18) 0.065(2) 0.0531(18) 0.0369(16) 0.0186(14) 0.0060(14)
C62 0.070(2) 0.067(2) 0.0495(19) 0.0162(16) -0.0041(16) -0.0174(17)
C77 0.0373(13) 0.0274(12) 0.0318(12) 0.0057(9) 0.0128(10) 0.0092(9)
C78 0.0379(14) 0.0466(15) 0.0320(13) 0.0017(11) 0.0138(11) -0.0055(11)
C79 0.0429(15) 0.0669(19) 0.0389(15) 0.0047(13) 0.0228(12) -0.0010(13)
C80 0.0488(17) 0.089(2) 0.0440(16) 0.0023(16) 0.0300(14) -0.0083(16)
C81 0.0432(16) 0.068(2) 0.0456(16) -0.0009(14) 0.0224(13) 0.0025(14)
C82 0.0437(14) 0.0468(15) 0.0254(12) 0.0002(10) 0.0160(10) -0.0003(11)
C85 0.0384(14) 0.0665(18) 0.0290(13) 0.0115(12) 0.0111(11) -0.0006(12)
C86 0.055(2) 0.059(2) 0.071(2) 0.0163(17) 0.0102(17) 0.0112(15)
C83 0.0652(19) 0.0604(19) 0.0246(13) -0.0070(12) 0.0162(12) -0.0223(15)
C84 0.090(3) 0.084(3) 0.047(2) -0.0154(18) 0.0214(19) -0.037(2)
C76 0.0532(17) 0.0359(15) 0.0650(19) 0.0138(13) 0.0362(15) 0.0097(12)
C75 0.0411(13) 0.0332(13) 0.0262(11) 0.0040(9) 0.0119(10) 0.0096(10)
C65 0.0294(12) 0.0281(12) 0.0316(11) 0.0018(9) 0.0112(9) 0.0049(9)
C66 0.0486(16) 0.0441(15) 0.0475(15) 0.0163(12) 0.0272(13) 0.0193(12)
C67 0.0400(14) 0.0341(13) 0.0476(15) 0.0056(11) 0.0216(12) 0.0098(10)
C72 0.0337(13) 0.0328(13) 0.0403(13) 0.0075(10) 0.0179(10) 0.0114(9)
C68 0.0450(15) 0.0432(15) 0.0588(17) 0.0099(12) 0.0369(14) 0.0083(11)
C69 0.0355(13) 0.0369(13) 0.0374(13) 0.0081(10) 0.0207(10) 0.0056(10)
C70 0.0274(12) 0.0379(13) 0.0350(12) 0.0117(10) 0.0143(9) 0.0091(9)
C71 0.0277(11) 0.0319(12) 0.0261(11) 0.0085(9) 0.0074(9) 0.0096(9)
C74 0.0265(13) 0.0439(15) 0.0600(18) 0.0041(12) 0.0162(12) 0.0035(10)
C73 0.0513(16) 0.0602(18) 0.0523(17) 0.0312(14) 0.0347(14) 0.0163(13)
C87 0.0295(12) 0.0303(12) 0.0408(13) 0.0100(10) 0.0197(10) 0.0091(9)
C92 0.0289(12) 0.0341(13) 0.0454(14) 0.0163(10) 0.0200(10) 0.0095(9)
C91 0.0407(14) 0.0327(13) 0.0671(18) 0.0221(12) 0.0351(13) 0.0121(10)
C90 0.0363(14) 0.0309(14) 0.088(2) 0.0193(13) 0.0347(15) 0.0112(10)
C89 0.0367(14) 0.0326(14) 0.083(2) 0.0144(13) 0.0275(14) 0.0133(11)
C88 0.0371(14) 0.0326(13) 0.0487(15) 0.0059(11) 0.0163(11) 0.0077(10)
C93 0.0452(14) 0.0332(13) 0.0349(13) 0.0141(10) 0.0102(11) 0.0087(10)
C94 0.0492(17) 0.0568(18) 0.0532(18) 0.0281(14) 0.0086(14) 0.0172(13)
C95 0.0347(14) 0.0441(15) 0.0456(15) -0.0003(12) 0.0088(11) 0.0100(11)
C96 0.0491(18) 0.074(2) 0.0538(19) 0.0008(16) 0.0264(15) 0.0117(15)
Cl1 0.0472(4) 0.0493(4) 0.0391(3) 0.0144(3) 0.0146(3) 0.0191(3)
Cl2 0.0615(4) 0.0402(4) 0.0408(3) 0.0123(3) 0.0179(3) 0.0130(3)
Cl3 0.0445(4) 0.0399(3) 0.0375(3) 0.0113(2) 0.0146(3) 0.0156(3)
Cl4 0.0440(4) 0.0426(3) 0.0377(3) 0.0116(3) 0.0139(3) 0.0135(3)
Cl5 0.0399(3) 0.0428(3) 0.0346(3) 0.0079(2) 0.0121(2) 0.0141(3)
Cl6 0.0387(3) 0.0441(3) 0.0358(3) 0.0107(2) 0.0116(2) 0.0113(2)
Co1 0.0479(2) 0.0418(2) 0.0382(2) 0.01304(15) 0.01509(16) 0.01614(16)
Co2 0.0416(2) 0.0392(2) 0.03725(19) 0.01178(15) 0.01440(15) 0.01480(15)
Co3 0.0385(2) 0.0408(2) 0.03390(18) 0.00875(14) 0.01332(15) 0.01339(15)
N3 0.0485(13) 0.0374(11) 0.0325(11) 0.0116(8) 0.0176(9) 0.0249(9)
N1 0.0466(12) 0.0364(12) 0.0354(11) 0.0107(9) 0.0148(9) 0.0137(9)
N2 0.0373(11) 0.0382(11) 0.0366(11) 0.0128(9) 0.0122(9) 0.0172(9)
N5 0.0327(11) 0.0365(11) 0.0262(9) 0.0070(8) 0.0144(8) 0.0083(8)
N4 0.0375(11) 0.0219(9) 0.0292(9) 0.0084(7) 0.0135(8) 0.0103(7)
N6 0.0333(12) 0.0362(12) 0.0458(13) 0.0084(9) 0.0102(9) 0.0121(8)
N8 0.0359(11) 0.0424(12) 0.0343(11) 0.0110(9) 0.0141(9) 0.0145(9)
N7 0.0389(12) 0.0391(12) 0.0369(11) 0.0126(9) 0.0178(9) 0.0136(9)
N9 0.0358(11) 0.0305(10) 0.0361(11) 0.0133(8) 0.0177(9) 0.0120(8)

loop_
_atom_type_symbol
_atom_type_description
_atom_type_scat_dispersion_real
_atom_type_scat_dispersion_imag
_atom_type_scat_source
C C 0.0033 0.0016 'International Tables Vol C Tables 4.2.6.8 and 6.1.1.4'
H H 0.0000 0.0000 'International Tables Vol C Tables 4.2.6.8 and 6.1.1.4'
N N 0.0061 0.0033 'International Tables Vol C Tables 4.2.6.8 and 6.1.1.4'
O O 0.0106 0.0060 'International Tables Vol C Tables 4.2.6.8 and 6.1.1.4'
Co Co 0.3494 0.9721 'International Tables Vol C Tables 4.2.6.8 and 6.1.1.4'
Cl Cl 0.1484 0.1585 'International Tables Vol C Tables 4.2.6.8 and 6.1.1.4'

loop_
_geom_angle_atom_site_label_1
_geom_angle_atom_site_label_2
_geom_angle_atom_site_label_3
_geom_angle
C18 C13 N3 119.6(2)
C18 C13 C14 120.6(2)
N3 C13 C14 119.5(2)
C15 C14 C13 119.8(2)
C15 C14 C21 122.6(2)
C13 C14 C21 117.5(2)
C14 C15 C16 120.2(3)
C14 C15 H15A 119.9
C16 C15 H15A 119.9
C17 C16 C15 119.3(2)
C17 C16 H16A 120.3
C15 C16 H16A 120.3
C16 C17 C18 121.5(3)
C16 C17 H17A 119.2
C18 C17 H17A 119.2
C13 C18 C17 118.4(3)
C13 C18 C19 124.2(2)
C17 C18 C19 117.3(2)
C22 C21 C14 114.3(2)
C22 C21 H21A 108.7
C14 C21 H21A 108.7
C22 C21 H21B 108.7
C14 C21 H21B 108.7
H21A C21 H21B 107.6
C21 C22 H22A 109.5
C21 C22 H22B 109.5
H22A C22 H22B 109.5
C21 C22 H22C 109.5
H22A C22 H22C 109.5
H22B C22 H22C 109.5
C18 C19 C20 111.6(3)
C18 C19 H19A 109.3
C20 C19 H19A 109.3
C18 C19 H19B 109.3
C20 C19 H19B 109.3
H19A C19 H19B 108.0
C19 C20 H20A 109.5
C19 C20 H20B 109.5
H20A C20 H20B 109.5
C19 C20 H20C 109.5
H20A C20 H20C 109.5
H20B C20 H20C 109.5
C11 C12 H12A 109.5
C11 C12 H12B 109.5
H12A C12 H12B 109.5
C11 C12 H12C 109.5
H12A C12 H12C 109.5
H12B C12 H12C 109.5
N3 C11 C1 115.7(2)
N3 C11 C12 124.4(2)
C1 C11 C12 119.9(2)
N1 C1 C2 120.3(2)
N1 C1 C11 114.96(19)
C2 C1 C11 124.7(2)
C3 C2 C1 119.3(2)
C3 C2 H2A 120.3
C1 C2 H2A 120.3
C2 C3 C8 119.5(2)
C2 C3 H3A 120.2
C8 C3 H3A 120.2
C3 C8 C7 117.3(2)
C3 C8 C4 134.7(2)
C7 C8 C4 108.0(2)
C8 C4 C5 107.3(2)
C8 C4 H4A 110.3
C5 C4 H4A 110.3
C8 C4 H4B 110.3
C5 C4 H4B 110.3
H4A C4 H4B 108.5
C9 C5 C10 109.4(2)
C9 C5 C6 110.1(2)
C10 C5 C6 112.4(2)
C9 C5 C4 111.8(2)
C10 C5 C4 110.5(2)
C6 C5 C4 102.66(19)
N2 C6 C7 116.2(2)
N2 C6 C5 136.0(2)
C7 C6 C5 107.8(2)
N1 C7 C8 123.9(2)
N1 C7 C6 121.9(2)
C8 C7 C6 114.2(2)
C5 C10 H10A 109.5
C5 C10 H10B 109.5
H10A C10 H10B 109.5
C5 C10 H10C 109.5
H10A C10 H10C 109.5
H10B C10 H10C 109.5
C5 C9 H9A 109.5
C5 C9 H9B 109.5
H9A C9 H9B 109.5
C5 C9 H9C 109.5
H9A C9 H9C 109.5
H9B C9 H9C 109.5
C24 C23 C28 123.2(3)
C24 C23 N2 117.9(3)
C28 C23 N2 118.8(3)
C23 C24 C25 116.2(3)
C23 C24 C31 123.9(3)
C25 C24 C31 119.9(3)
C26 C25 C24 119.6(3)
C26 C25 H25A 120.2
C24 C25 H25A 120.2
C25 C26 C27 122.3(3)
C25 C26 H26A 118.9
C27 C26 H26A 118.9
C28 C27 C26 121.1(4)
C28 C27 H27A 119.5
C26 C27 H27A 119.5
C27 C28 C23 117.5(3)
C27 C28 C29 119.9(3)
C23 C28 C29 122.6(2)
C24 C31 C32 121.4(3)
C24 C31 H31A 107.0
C32 C31 H31A 107.0
C24 C31 H31B 107.0
C32 C31 H31B 107.0
H31A C31 H31B 106.7
C31 C32 H32A 109.5
C31 C32 H32B 109.5
H32A C32 H32B 109.5
C31 C32 H32C 109.5
H32A C32 H32C 109.5
H32B C32 H32C 109.5
C30 C29 C28 115.8(3)
C30 C29 H29A 108.3
C28 C29 H29A 108.3
C30 C29 H29B 108.3
C28 C29 H29B 108.3
H29A C29 H29B 107.4
C29 C30 H30A 109.5
C29 C30 H30B 109.5
H30A C30 H30B 109.5
C29 C30 H30C 109.5
H30A C30 H30C 109.5
H30B C30 H30C 109.5
C46 C45 C50 122.4(2)
C46 C45 N5 118.9(2)
C50 C45 N5 118.7(2)
C45 C46 C47 118.9(3)
C45 C46 C53 123.3(2)
C47 C46 C53 117.7(3)
C46 C47 C48 119.0(3)
C46 C47 H47A 120.5
C48 C47 H47A 120.5
C49 C48 C47 119.0(3)
C49 C48 H48A 120.5
C47 C48 H48A 120.5
C48 C49 C50 124.8(3)
C48 C49 H49A 117.6
C50 C49 H49A 117.6
C45 C50 C49 115.8(2)
C45 C50 C51 121.0(2)
C49 C50 C51 123.2(2)
C46 C53 C54 116.0(3)
C46 C53 H53A 108.3
C54 C53 H53A 108.3
C46 C53 H53B 108.3
C54 C53 H53B 108.3
H53A C53 H53B 107.4
C53 C54 H54A 109.5
C53 C54 H54B 109.5
H54A C54 H54B 109.5
C53 C54 H54C 109.5
H54A C54 H54C 109.5
H54B C54 H54C 109.5
C50 C51 C52 116.4(2)
C50 C51 H51A 108.2
C52 C51 H51A 108.2
C50 C51 H51B 108.2
C52 C51 H51B 108.2
H51A C51 H51B 107.3
C51 C52 H52A 109.5
C51 C52 H52B 109.5
H52A C52 H52B 109.5
C51 C52 H52C 109.5
H52A C52 H52C 109.5
H52B C52 H52C 109.5
C43 C44 H44A 109.5
C43 C44 H44B 109.5
H44A C44 H44B 109.5
C43 C44 H44C 109.5
H44A C44 H44C 109.5
H44B C44 H44C 109.5
N5 C43 C44 126.6(2)
N5 C43 C33 113.92(19)
C44 C43 C33 119.3(2)
N4 C33 C34 121.7(2)
N4 C33 C43 114.9(2)
C34 C33 C43 123.4(2)
C35 C34 C33 119.4(2)
C35 C34 H34A 120.3
C33 C34 H34A 120.3
C40 C35 C34 119.3(2)
C40 C35 H35A 120.3
C34 C35 H35A 120.3
C35 C40 C39 116.8(2)
C35 C40 C36 133.0(2)
C39 C40 C36 110.2(2)
C40 C36 C37 105.2(2)
C40 C36 H36A 110.7
C37 C36 H36A 110.7
C40 C36 H36B 110.7
C37 C36 H36B 110.7
H36A C36 H36B 108.8
C42 C37 C38 115.9(2)
C42 C37 C41 110.2(3)
C38 C37 C41 108.7(2)
C42 C37 C36 111.3(3)
C38 C37 C36 104.9(2)
C41 C37 C36 105.1(3)
N4 C39 C40 124.1(2)
N4 C39 C38 124.1(2)
C40 C39 C38 111.7(2)
N6 C38 C39 118.5(2)
N6 C38 C37 134.8(2)
C39 C38 C37 106.7(2)
C37 C41 H41A 109.5
C37 C41 H41B 109.5
H41A C41 H41B 109.5
C37 C41 H41C 109.5
H41A C41 H41C 109.5
H41B C41 H41C 109.5
C37 C42 H42A 109.5
C37 C42 H42B 109.5
H42A C42 H42B 109.5
C37 C42 H42C 109.5
H42A C42 H42C 109.5
H42B C42 H42C 109.5
C60 C55 C56 121.0(3)
C60 C55 N6 120.5(3)
C56 C55 N6 118.3(3)
C55 C56 C57 119.5(3)
C55 C56 C63 120.9(3)
C57 C56 C63 119.5(3)
C56 C57 C58 119.5(3)
C56 C57 H57A 120.3
C58 C57 H57A 120.3
C59 C58 C57 120.6(3)
C59 C58 H58A 119.7
C57 C58 H58A 119.7
C58 C59 C60 120.3(3)
C58 C59 H59A 119.9
C60 C59 H59A 119.9
C55 C60 C59 119.1(3)
C55 C60 C61 118.6(3)
C59 C60 C61 121.9(3)
C56 C63 C64 116.2(3)
C56 C63 H63A 108.2
C64 C63 H63A 108.2
C56 C63 H63B 108.2
C64 C63 H63B 108.2
H63A C63 H63B 107.4
C63 C64 H64A 109.5
C63 C64 H64B 109.5
H64A C64 H64B 109.5
C63 C64 H64C 109.5
H64A C64 H64C 109.5
H64B C64 H64C 109.5
C62 C61 C60 117.8(3)
C62 C61 H61A 107.9
C60 C61 H61A 107.9
C62 C61 H61B 107.9
C60 C61 H61B 107.9
H61A C61 H61B 107.2
C61 C62 H62A 109.5
C61 C62 H62B 109.5
H62A C62 H62B 109.5
C61 C62 H62C 109.5
H62A C62 H62C 109.5
H62B C62 H62C 109.5
C82 C77 N8 119.7(2)
C82 C77 C78 120.3(2)
N8 C77 C78 119.9(2)
C79 C78 C77 119.7(2)
C79 C78 C85 118.1(2)
C77 C78 C85 122.3(2)
C80 C79 C78 120.0(3)
C80 C79 H79A 120.0
C78 C79 H79A 120.0
C79 C80 C81 120.4(3)
C79 C80 H80A 119.8
C81 C80 H80A 119.8
C82 C81 C80 121.8(3)
C82 C81 H81A 119.1
C80 C81 H81A 119.1
C81 C82 C77 117.8(2)
C81 C82 C83 121.8(3)
C77 C82 C83 120.3(2)
C78 C85 C86 112.2(2)
C78 C85 H85A 109.2
C86 C85 H85A 109.2
C78 C85 H85B 109.2
C86 C85 H85B 109.2
H85A C85 H85B 107.9
C85 C86 H86A 109.5
C85 C86 H86B 109.5
H86A C86 H86B 109.5
C85 C86 H86C 109.5
H86A C86 H86C 109.5
H86B C86 H86C 109.5
C84 C83 C82 118.8(3)
C84 C83 H83A 107.6
C82 C83 H83A 107.6
C84 C83 H83B 107.6
C82 C83 H83B 107.6
H83A C83 H83B 107.0
C83 C84 H84A 109.5
C83 C84 H84B 109.5
H84A C84 H84B 109.5
C83 C84 H84C 109.5
H84A C84 H84C 109.5
H84B C84 H84C 109.5
C75 C76 H76A 109.5
C75 C76 H76B 109.5
H76A C76 H76B 109.5
C75 C76 H76C 109.5
H76A C76 H76C 109.5
H76B C76 H76C 109.5
N8 C75 C65 116.2(2)
N8 C75 C76 124.9(2)
C65 C75 C76 118.9(2)
N7 C65 C66 120.5(2)
N7 C65 C75 113.6(2)
C66 C65 C75 125.9(2)
C67 C66 C65 119.8(2)
C67 C66 H66A 120.1
C65 C66 H66A 120.1
C72 C67 C66 118.8(2)
C72 C67 H67A 120.6
C66 C67 H67A 120.6
C71 C72 C67 118.1(2)
C71 C72 C68 109.2(2)
C67 C72 C68 132.6(2)
C72 C68 C69 105.4(2)
C72 C68 H68A 110.7
C69 C68 H68A 110.7
C72 C68 H68B 110.7
C69 C68 H68B 110.7
H68A C68 H68B 108.8
C74 C69 C70 109.0(2)
C74 C69 C73 109.3(2)
C70 C69 C73 115.3(2)
C74 C69 C68 110.9(2)
C70 C69 C68 102.68(19)
C73 C69 C68 109.5(2)
N9 C70 C71 118.3(2)
N9 C70 C69 134.0(2)
C71 C70 C69 107.7(2)
N7 C71 C72 125.6(2)
N7 C71 C70 122.5(2)
C72 C71 C70 111.9(2)
C69 C74 H74A 109.5
C69 C74 H74B 109.5
H74A C74 H74B 109.5
C69 C74 H74C 109.5
H74A C74 H74C 109.5
H74B C74 H74C 109.5
C69 C73 H73A 109.5
C69 C73 H73B 109.5
H73A C73 H73B 109.5
C69 C73 H73C 109.5
H73A C73 H73C 109.5
H73B C73 H73C 109.5
C88 C87 N9 121.1(2)
C88 C87 C92 121.3(2)
N9 C87 C92 117.2(2)
C91 C92 C87 117.5(2)
C91 C92 C93 122.5(2)
C87 C92 C93 120.0(2)
C90 C91 C92 122.2(3)
C90 C91 H91A 118.9
C92 C91 H91A 118.9
C89 C90 C91 118.8(2)
C89 C90 H90A 120.6
C91 C90 H90A 120.6
C90 C89 C88 122.0(3)
C90 C89 H89A 119.0
C88 C89 H89A 119.0
C87 C88 C89 117.8(3)
C87 C88 C95 122.5(2)
C89 C88 C95 119.6(2)
C94 C93 C92 115.3(2)
C94 C93 H93A 108.4
C92 C93 H93A 108.4
C94 C93 H93B 108.4
C92 C93 H93B 108.4
H93A C93 H93B 107.5
C93 C94 H94A 109.5
C93 C94 H94B 109.5
H94A C94 H94B 109.5
C93 C94 H94C 109.5
H94A C94 H94C 109.5
H94B C94 H94C 109.5
C88 C95 C96 114.1(2)
C88 C95 H95A 108.7
C96 C95 H95A 108.7
C88 C95 H95B 108.7
C96 C95 H95B 108.7
H95A C95 H95B 107.6
C95 C96 H96A 109.5
C95 C96 H96B 109.5
H96A C96 H96B 109.5
C95 C96 H96C 109.5
H96A C96 H96C 109.5
H96B C96 H96C 109.5
N1 Co1 Cl2 115.93(7)
N1 Co1 Cl1 123.11(7)
Cl2 Co1 Cl1 120.88(3)
N1 Co1 N3 73.54(8)
Cl2 Co1 N3 98.26(6)
Cl1 Co1 N3 95.11(6)
N1 Co1 N2 74.51(8)
Cl2 Co1 N2 96.27(6)
Cl1 Co1 N2 101.56(6)
N3 Co1 N2 148.05(7)
N4 Co2 N5 76.69(7)
N4 Co2 Cl3 119.84(6)
N5 Co2 Cl3 103.61(6)
N4 Co2 Cl4 121.69(6)
N5 Co2 Cl4 107.72(6)
Cl3 Co2 Cl4 115.31(3)
N7 Co3 N8 76.69(8)
N7 Co3 Cl5 124.02(6)
N8 Co3 Cl5 103.63(6)
N7 Co3 Cl6 119.53(7)
N8 Co3 Cl6 104.59(6)
Cl5 Co3 Cl6 114.45(3)
C11 N3 C13 123.6(2)
C11 N3 Co1 113.23(16)
C13 N3 Co1 123.21(15)
C7 N1 C1 119.6(2)
C7 N1 Co1 117.89(16)
C1 N1 Co1 122.53(16)
C6 N2 C23 123.9(2)
C6 N2 Co1 109.43(16)
C23 N2 Co1 126.63(16)
C43 N5 C45 121.21(19)
C43 N5 Co2 116.39(15)
C45 N5 Co2 122.24(15)
C33 N4 C39 118.5(2)
C33 N4 Co2 118.04(15)
C39 N4 Co2 123.33(15)
C38 N6 C55 124.2(2)
C75 N8 C77 123.0(2)
C75 N8 Co3 115.51(17)
C77 N8 Co3 121.46(16)
C71 N7 C65 117.1(2)
C71 N7 Co3 124.73(16)
C65 N7 Co3 117.91(16)
C70 N9 C87 121.3(2)

loop_
_geom_bond_atom_site_label_1
_geom_bond_atom_site_label_2
_geom_bond_distance
C13 C18 1.398(4)
C13 N3 1.405(3)
C13 C14 1.437(3)
C14 C15 1.363(4)
C14 C21 1.534(4)
C15 C16 1.434(4)
C15 H15A 0.9500
C16 C17 1.390(4)
C16 H16A 0.9500
C17 C18 1.406(4)
C17 H17A 0.9500
C18 C19 1.497(4)
C21 C22 1.523(4)
C21 H21A 0.9900
C21 H21B 0.9900
C22 H22A 0.9800
C22 H22B 0.9800
C22 H22C 0.9800
C19 C20 1.523(5)
C19 H19A 0.9900
C19 H19B 0.9900
C20 H20A 0.9800
C20 H20B 0.9800
C20 H20C 0.9800
C12 C11 1.517(3)
C12 H12A 0.9800
C12 H12B 0.9800
C12 H12C 0.9800
C11 N3 1.300(3)
C11 C1 1.471(3)
C1 N1 1.343(3)
C1 C2 1.425(3)
C2 C3 1.383(3)
C2 H2A 0.9500
C3 C8 1.394(3)
C3 H3A 0.9500
C8 C7 1.398(3)
C8 C4 1.513(4)
C4 C5 1.595(4)
C4 H4A 0.9900
C4 H4B 0.9900
C5 C9 1.511(4)
C5 C10 1.512(3)
C5 C6 1.556(3)
C6 N2 1.263(3)
C6 C7 1.446(3)
C7 N1 1.325(3)
C10 H10A 0.9800
C10 H10B 0.9800
C10 H10C 0.9800
C9 H9A 0.9800
C9 H9B 0.9800
C9 H9C 0.9800
C23 C24 1.373(4)
C23 C28 1.398(4)
C23 N2 1.459(3)
C24 C25 1.450(4)
C24 C31 1.471(5)
C25 C26 1.333(6)
C25 H25A 0.9500
C26 C27 1.367(6)
C26 H26A 0.9500
C27 C28 1.363(4)
C27 H27A 0.9500
C28 C29 1.562(5)
C31 C32 1.537(4)
C31 H31A 0.9900
C31 H31B 0.9900
C32 H32A 0.9800
C32 H32B 0.9800
C32 H32C 0.9800
C29 C30 1.511(4)
C29 H29A 0.9900
C29 H29B 0.9900
C30 H30A 0.9800
C30 H30B 0.9800
C30 H30C 0.9800
C45 C46 1.381(4)
C45 C50 1.394(3)
C45 N5 1.443(3)
C46 C47 1.407(4)
C46 C53 1.512(4)
C47 C48 1.422(4)
C47 H47A 0.9500
C48 C49 1.322(4)
C48 H48A 0.9500
C49 C50 1.398(3)
C49 H49A 0.9500
C50 C51 1.503(4)
C53 C54 1.520(4)
C53 H53A 0.9900
C53 H53B 0.9900
C54 H54A 0.9800
C54 H54B 0.9800
C54 H54C 0.9800
C51 C52 1.541(4)
C51 H51A 0.9900
C51 H51B 0.9900
C52 H52A 0.9800
C52 H52B 0.9800
C52 H52C 0.9800
C44 C43 1.502(3)
C44 H44A 0.9800
C44 H44B 0.9800
C44 H44C 0.9800
C43 N5 1.289(3)
C43 C33 1.518(3)
C33 N4 1.322(3)
C33 C34 1.392(3)
C34 C35 1.389(3)
C34 H34A 0.9500
C35 C40 1.382(3)
C35 H35A 0.9500
C40 C39 1.395(4)
C40 C36 1.492(4)
C36 C37 1.574(4)
C36 H36A 0.9900
C36 H36B 0.9900
C37 C42 1.484(4)
C37 C38 1.528(3)
C37 C41 1.533(4)
C39 N4 1.336(3)
C39 C38 1.473(3)
C38 N6 1.271(3)
C41 H41A 0.9800
C41 H41B 0.9800
C41 H41C 0.9800
C42 H42A 0.9800
C42 H42B 0.9800
C42 H42C 0.9800
C55 C60 1.396(4)
C55 C56 1.395(4)
C55 N6 1.435(3)
C56 C57 1.394(4)
C56 C63 1.485(5)
C57 C58 1.406(5)
C57 H57A 0.9500
C58 C59 1.379(5)
C58 H58A 0.9500
C59 C60 1.398(4)
C59 H59A 0.9500
C60 C61 1.526(5)
C63 C64 1.542(5)
C63 H63A 0.9900
C63 H63B 0.9900
C64 H64A 0.9800
C64 H64B 0.9800
C64 H64C 0.9800
C61 C62 1.514(4)
C61 H61A 0.9900
C61 H61B 0.9900
C62 H62A 0.9800
C62 H62B 0.9800
C62 H62C 0.9800
C77 C82 1.400(3)
C77 N8 1.409(3)
C77 C78 1.425(3)
C78 C79 1.383(4)
C78 C85 1.520(4)
C79 C80 1.372(4)
C79 H79A 0.9500
C80 C81 1.393(4)
C80 H80A 0.9500
C81 C82 1.386(4)
C81 H81A 0.9500
C82 C83 1.530(3)
C85 C86 1.522(4)
C85 H85A 0.9900
C85 H85B 0.9900
C86 H86A 0.9800
C86 H86B 0.9800
C86 H86C 0.9800
C83 C84 1.467(4)
C83 H83A 0.9900
C83 H83B 0.9900
C84 H84A 0.9800
C84 H84B 0.9800
C84 H84C 0.9800
C76 C75 1.527(4)
C76 H76A 0.9800
C76 H76B 0.9800
C76 H76C 0.9800
C75 N8 1.272(3)
C75 C65 1.495(3)
C65 N7 1.365(3)
C65 C66 1.413(3)
C66 C67 1.385(4)
C66 H66A 0.9500
C67 C72 1.382(3)
C67 H67A 0.9500
C72 C71 1.363(3)
C72 C68 1.514(3)
C68 C69 1.559(4)
C68 H68A 0.9900
C68 H68B 0.9900
C69 C74 1.518(4)
C69 C70 1.528(3)
C69 C73 1.540(4)
C70 N9 1.305(3)
C70 C71 1.463(3)
C71 N7 1.336(3)
C74 H74A 0.9800
C74 H74B 0.9800
C74 H74C 0.9800
C73 H73A 0.9800
C73 H73B 0.9800
C73 H73C 0.9800
C87 C88 1.396(3)
C87 N9 1.423(3)
C87 C92 1.427(3)
C92 C91 1.393(3)
C92 C93 1.522(3)
C91 C90 1.386(4)
C91 H91A 0.9500
C90 C89 1.385(4)
C90 H90A 0.9500
C89 C88 1.405(4)
C89 H89A 0.9500
C88 C95 1.514(4)
C93 C94 1.509(3)
C93 H93A 0.9900
C93 H93B 0.9900
C94 H94A 0.9800
C94 H94B 0.9800
C94 H94C 0.9800
C95 C96 1.523(4)
C95 H95A 0.9900
C95 H95B 0.9900
C96 H96A 0.9800
C96 H96B 0.9800
C96 H96C 0.9800
Cl1 Co1 2.2450(10)
Cl2 Co1 2.2307(9)
Cl3 Co2 2.2360(8)
Cl4 Co2 2.2513(8)
Cl5 Co3 2.2286(8)
Cl6 Co3 2.2394(8)
Co1 N1 2.014(2)
Co1 N3 2.314(2)
Co1 N2 2.423(2)
Co2 N4 2.042(2)
Co2 N5 2.145(2)
Co3 N7 2.031(2)
Co3 N8 2.165(2)

loop_
_geom_torsion_atom_site_label_1
_geom_torsion_atom_site_label_2
_geom_torsion_atom_site_label_3
_geom_torsion_atom_site_label_4
_geom_torsion
C18 C13 C14 C15 4.2(4)
N3 C13 C14 C15 -169.5(2)
C18 C13 C14 C21 -176.2(2)
N3 C13 C14 C21 10.2(3)
C13 C14 C15 C16 -3.1(4)
C21 C14 C15 C16 177.2(2)
C14 C15 C16 C17 1.7(4)
C15 C16 C17 C18 -1.3(4)
N3 C13 C18 C17 170.0(2)
C14 C13 C18 C17 -3.7(4)
N3 C13 C18 C19 -9.5(4)
C14 C13 C18 C19 176.8(2)
C16 C17 C18 C13 2.3(4)
C16 C17 C18 C19 -178.2(3)
C15 C14 C21 C22 17.6(4)
C13 C14 C21 C22 -162.1(2)
C13 C18 C19 C20 -105.0(3)
C17 C18 C19 C20 75.5(3)
N3 C11 C1 N1 0.2(3)
C12 C11 C1 N1 177.9(2)
N3 C11 C1 C2 -179.8(2)
C12 C11 C1 C2 -2.1(3)
N1 C1 C2 C3 -1.5(3)
C11 C1 C2 C3 178.6(2)
C1 C2 C3 C8 1.0(3)
C2 C3 C8 C7 0.2(3)
C2 C3 C8 C4 178.4(3)
C3 C8 C4 C5 179.6(3)
C7 C8 C4 C5 -2.1(3)
C8 C4 C5 C9 -115.4(3)
C8 C4 C5 C10 122.6(2)
C8 C4 C5 C6 2.6(3)
C9 C5 C6 N2 -63.4(4)
C10 C5 C6 N2 58.8(4)
C4 C5 C6 N2 177.5(3)
C9 C5 C6 C7 117.0(2)
C10 C5 C6 C7 -120.8(2)
C4 C5 C6 C7 -2.1(3)
C3 C8 C7 N1 -1.1(4)
C4 C8 C7 N1 -179.7(2)
C3 C8 C7 C6 179.4(2)
C4 C8 C7 C6 0.8(3)
N2 C6 C7 N1 1.8(3)
C5 C6 C7 N1 -178.5(2)
N2 C6 C7 C8 -178.7(2)
C5 C6 C7 C8 0.9(3)
C28 C23 C24 C25 -2.9(5)
N2 C23 C24 C25 -178.3(3)
C28 C23 C24 C31 177.2(3)
N2 C23 C24 C31 1.8(5)
C23 C24 C25 C26 2.6(5)
C31 C24 C25 C26 -177.5(4)
C24 C25 C26 C27 -2.2(6)
C25 C26 C27 C28 2.0(6)
C26 C27 C28 C23 -2.0(5)
C26 C27 C28 C29 177.9(3)
C24 C23 C28 C27 2.6(5)
N2 C23 C28 C27 178.0(3)
C24 C23 C28 C29 -177.3(3)
N2 C23 C28 C29 -1.9(4)
C23 C24 C31 C32 -142.6(3)
C25 C24 C31 C32 37.5(5)
C27 C28 C29 C30 36.1(4)
C23 C28 C29 C30 -144.0(3)
C50 C45 C46 C47 4.4(4)
N5 C45 C46 C47 -173.7(2)
C50 C45 C46 C53 -176.4(2)
N5 C45 C46 C53 5.5(4)
C45 C46 C47 C48 -1.9(4)
C53 C46 C47 C48 178.9(2)
C46 C47 C48 C49 -0.2(4)
C47 C48 C49 C50 -0.2(4)
C46 C45 C50 C49 -4.6(3)
N5 C45 C50 C49 173.5(2)
C46 C45 C50 C51 174.8(2)
N5 C45 C50 C51 -7.0(3)
C48 C49 C50 C45 2.5(4)
C48 C49 C50 C51 -176.9(3)
C45 C46 C53 C54 99.4(3)
C47 C46 C53 C54 -81.4(4)
C45 C50 C51 C52 156.1(2)
C49 C50 C51 C52 -24.5(4)
N5 C43 C33 N4 2.5(3)
C44 C43 C33 N4 -173.3(2)
N5 C43 C33 C34 -178.9(2)
C44 C43 C33 C34 5.3(3)
N4 C33 C34 C35 -3.9(4)
C43 C33 C34 C35 177.5(2)
C33 C34 C35 C40 2.1(4)
C34 C35 C40 C39 0.4(4)
C34 C35 C40 C36 -177.5(3)
C35 C40 C36 C37 -171.4(3)
C39 C40 C36 C37 10.6(3)
C40 C36 C37 C42 -137.3(3)
C40 C36 C37 C38 -11.1(3)
C40 C36 C37 C41 103.4(3)
C35 C40 C39 N4 -1.5(4)
C36 C40 C39 N4 176.9(2)
C35 C40 C39 C38 175.9(2)
C36 C40 C39 C38 -5.8(3)
N4 C39 C38 N6 -3.2(4)
C40 C39 C38 N6 179.5(2)
N4 C39 C38 C37 175.5(2)
C40 C39 C38 C37 -1.8(3)
C42 C37 C38 N6 -50.3(4)
C41 C37 C38 N6 74.4(4)
C36 C37 C38 N6 -173.5(3)
C42 C37 C38 C39 131.3(3)
C41 C37 C38 C39 -104.0(2)
C36 C37 C38 C39 8.0(3)
C60 C55 C56 C57 -0.2(4)
N6 C55 C56 C57 -174.6(3)
C60 C55 C56 C63 176.4(3)
N6 C55 C56 C63 2.1(4)
C55 C56 C57 C58 0.4(5)
C63 C56 C57 C58 -176.3(3)
C56 C57 C58 C59 -0.4(5)
C57 C58 C59 C60 0.2(5)
C56 C55 C60 C59 0.0(4)
N6 C55 C60 C59 174.2(3)
C56 C55 C60 C61 -173.0(3)
N6 C55 C60 C61 1.2(4)
C58 C59 C60 C55 0.0(5)
C58 C59 C60 C61 172.8(3)
C55 C56 C63 C64 135.3(3)
C57 C56 C63 C64 -48.0(5)
C55 C60 C61 C62 -168.0(3)
C59 C60 C61 C62 19.2(5)
C82 C77 C78 C79 -4.6(4)
N8 C77 C78 C79 171.5(3)
C82 C77 C78 C85 176.7(3)
N8 C77 C78 C85 -7.3(4)
C77 C78 C79 C80 2.8(5)
C85 C78 C79 C80 -178.4(3)
C78 C79 C80 C81 0.4(6)
C79 C80 C81 C82 -2.0(6)
C80 C81 C82 C77 0.2(5)
C80 C81 C82 C83 179.1(3)
N8 C77 C82 C81 -173.1(3)
C78 C77 C82 C81 3.0(4)
N8 C77 C82 C83 8.1(4)
C78 C77 C82 C83 -175.8(3)
C79 C78 C85 C86 68.3(4)
C77 C78 C85 C86 -113.0(3)
C81 C82 C83 C84 -31.3(5)
C77 C82 C83 C84 147.5(4)
N8 C75 C65 N7 2.2(3)
C76 C75 C65 N7 -178.8(2)
N8 C75 C65 C66 -176.7(2)
C76 C75 C65 C66 2.4(4)
N7 C65 C66 C67 -0.7(4)
C75 C65 C66 C67 178.1(2)
C65 C66 C67 C72 0.8(4)
C66 C67 C72 C71 -0.7(4)
C66 C67 C72 C68 -176.8(3)
C71 C72 C68 C69 15.0(3)
C67 C72 C68 C69 -168.7(3)
C72 C68 C69 C74 98.8(2)
C72 C68 C69 C70 -17.5(3)
C72 C68 C69 C73 -140.5(2)
C74 C69 C70 N9 74.5(3)
C73 C69 C70 N9 -48.8(4)
C68 C69 C70 N9 -167.8(3)
C74 C69 C70 C71 -103.1(2)
C73 C69 C70 C71 133.5(2)
C68 C69 C70 C71 14.6(3)
C67 C72 C71 N7 0.6(4)
C68 C72 C71 N7 177.6(2)
C67 C72 C71 C70 177.2(2)
C68 C72 C71 C70 -5.8(3)
N9 C70 C71 N7 -7.4(3)
C69 C70 C71 N7 170.7(2)
N9 C70 C71 C72 175.9(2)
C69 C70 C71 C72 -6.1(3)
C88 C87 C92 C91 7.0(3)
N9 C87 C92 C91 179.2(2)
C88 C87 C92 C93 -173.7(2)
N9 C87 C92 C93 -1.6(3)
C87 C92 C91 C90 -3.3(4)
C93 C92 C91 C90 177.5(2)
C92 C91 C90 C89 0.2(4)
C91 C90 C89 C88 -0.7(4)
N9 C87 C88 C89 -179.3(2)
C92 C87 C88 C89 -7.4(4)
N9 C87 C88 C95 -0.4(4)
C92 C87 C88 C95 171.4(2)
C90 C89 C88 C87 4.2(4)
C90 C89 C88 C95 -174.7(3)
C91 C92 C93 C94 -7.5(4)
C87 C92 C93 C94 173.3(2)
C87 C88 C95 C96 -125.7(3)
C89 C88 C95 C96 53.2(4)
C1 C11 N3 C13 179.5(2)
C12 C11 N3 C13 2.0(4)
C1 C11 N3 Co1 -1.6(3)
C12 C11 N3 Co1 -179.15(19)
C18 C13 N3 C11 95.3(3)
C14 C13 N3 C11 -91.0(3)
C18 C13 N3 Co1 -83.4(3)
C14 C13 N3 Co1 90.3(2)
N1 Co1 N3 C11 1.79(17)
Cl2 Co1 N3 C11 -112.91(17)
Cl1 Co1 N3 C11 124.84(17)
N2 Co1 N3 C11 3.3(3)
N1 Co1 N3 C13 -179.3(2)
Cl2 Co1 N3 C13 65.98(19)
Cl1 Co1 N3 C13 -56.27(19)
N2 Co1 N3 C13 -177.83(17)
C8 C7 N1 C1 0.6(4)
C6 C7 N1 C1 -179.9(2)
C8 C7 N1 Co1 179.68(18)
C6 C7 N1 Co1 -0.9(3)
C2 C1 N1 C7 0.7(3)
C11 C1 N1 C7 -179.4(2)
C2 C1 N1 Co1 -178.34(17)
C11 C1 N1 Co1 1.6(3)
Cl2 Co1 N1 C7 -89.50(18)
Cl1 Co1 N1 C7 93.88(19)
N3 Co1 N1 C7 179.2(2)
N2 Co1 N1 C7 0.01(18)
Cl2 Co1 N1 C1 89.5(2)
Cl1 Co1 N1 C1 -87.1(2)
N3 Co1 N1 C1 -1.80(19)
N2 Co1 N1 C1 179.0(2)
C7 C6 N2 C23 178.2(2)
C5 C6 N2 C23 -1.3(5)
C7 C6 N2 Co1 -1.5(3)
C5 C6 N2 Co1 178.9(2)
C24 C23 N2 C6 -91.2(3)
C28 C23 N2 C6 93.1(3)
C24 C23 N2 Co1 88.5(3)
C28 C23 N2 Co1 -87.1(3)
N1 Co1 N2 C6 0.90(17)
Cl2 Co1 N2 C6 116.11(17)
Cl1 Co1 N2 C6 -120.56(17)
N3 Co1 N2 C6 -0.6(3)
N1 Co1 N2 C23 -178.9(2)
Cl2 Co1 N2 C23 -63.7(2)
Cl1 Co1 N2 C23 59.7(2)
N3 Co1 N2 C23 179.65(19)
C44 C43 N5 C45 -1.5(4)
C33 C43 N5 C45 -176.94(19)
C44 C43 N5 Co2 174.05(19)
C33 C43 N5 Co2 -1.4(2)
C46 C45 N5 C43 -95.0(3)
C50 C45 N5 C43 86.8(3)
C46 C45 N5 Co2 89.7(2)
C50 C45 N5 Co2 -88.5(2)
N4 Co2 N5 C43 0.17(16)
Cl3 Co2 N5 C43 -117.79(16)
Cl4 Co2 N5 C43 119.59(16)
N4 Co2 N5 C45 175.68(19)
Cl3 Co2 N5 C45 57.72(18)
Cl4 Co2 N5 C45 -64.90(18)
C34 C33 N4 C39 2.9(3)
C43 C33 N4 C39 -178.41(19)
C34 C33 N4 Co2 178.93(18)
C43 C33 N4 Co2 -2.4(3)
C40 C39 N4 C33 -0.2(4)
C38 C39 N4 C33 -177.2(2)
C40 C39 N4 Co2 -176.0(2)
C38 C39 N4 Co2 7.0(3)
N5 Co2 N4 C33 1.30(16)
Cl3 Co2 N4 C33 99.53(17)
Cl4 Co2 N4 C33 -101.50(17)
N5 Co2 N4 C39 177.12(19)
Cl3 Co2 N4 C39 -84.66(18)
Cl4 Co2 N4 C39 74.32(19)
C39 C38 N6 C55 177.5(2)
C37 C38 N6 C55 -0.8(5)
C60 C55 N6 C38 92.8(3)
C56 C55 N6 C38 -92.8(3)
C65 C75 N8 C77 -178.6(2)
C76 C75 N8 C77 2.4(4)
C65 C75 N8 Co3 0.0(3)
C76 C75 N8 Co3 -179.0(2)
C82 C77 N8 C75 -92.1(3)
C78 C77 N8 C75 91.8(3)
C82 C77 N8 Co3 89.5(3)
C78 C77 N8 Co3 -86.7(3)
N7 Co3 N8 C75 -1.34(18)
Cl5 Co3 N8 C75 -123.63(17)
Cl6 Co3 N8 C75 116.16(17)
N7 Co3 N8 C77 177.25(19)
Cl5 Co3 N8 C77 54.97(18)
Cl6 Co3 N8 C77 -65.24(18)
C72 C71 N7 C65 -0.5(4)
C70 C71 N7 C65 -176.8(2)
C72 C71 N7 Co3 -175.14(18)
C70 C71 N7 Co3 8.6(3)
C66 C65 N7 C71 0.6(3)
C75 C65 N7 C71 -178.4(2)
C66 C65 N7 Co3 175.53(18)
C75 C65 N7 Co3 -3.4(3)
N8 Co3 N7 C71 177.2(2)
Cl5 Co3 N7 C71 -85.2(2)
Cl6 Co3 N7 C71 77.8(2)
N8 Co3 N7 C65 2.61(17)
Cl5 Co3 N7 C65 100.22(17)
Cl6 Co3 N7 C65 -96.79(17)
C71 C70 N9 C87 178.3(2)
C69 C70 N9 C87 0.8(4)
C88 C87 N9 C70 -91.9(3)
C92 C87 N9 C70 96.0(3)

loop_
_platon_squeeze_void_nr
_platon_squeeze_void_average_x
_platon_squeeze_void_average_y
_platon_squeeze_void_average_z
_platon_squeeze_void_volume
_platon_squeeze_void_count_electrons
1 0.000 0.000 0.000 63.8 -1.0
2 0.500 0.500 0.500 218.9 -2.5
3 0.500 1.000 0.500 89.3 -0.3
